data_4103467
loop_
_publ_author_name
'Peter Dr\"ose'
'Cristian G. Hrib'
'Frank T. Edelmann'

_publ_section_title
;
 Carboranylamidinates
;
_journal_name_full 'Journal of the American Chemical Society'
_journal_page_first 15540
_journal_page_last 15541
_journal_paper_doi 10.1021/ja108051u
_journal_volume 132
_journal_year 2010
_chemical_formula_sum 'C18 H50 B20 Cr N4'
_chemical_formula_weight 590.82
_chemical_name_systematic
; 
 ? 
;
_space_group_IT_number 13
_symmetry_cell_setting monoclinic
_symmetry_space_group_name_Hall '-P 2yac'
_symmetry_space_group_name_H-M 'P 1 2/n 1'
_atom_sites_solution_hydrogens geom
_atom_sites_solution_primary direct
_atom_sites_solution_secondary difmap
_audit_creation_method SHELXL-97
_cell_angle_alpha 90.00
_cell_angle_beta 103.10(3)
_cell_angle_gamma 90.00
_cell_formula_units_Z 2
_cell_length_a 13.749(3)
_cell_length_b 8.1504(16)
_cell_length_c 15.296(3)
_cell_measurement_reflns_used 16547
_cell_measurement_temperature 133(2)
_cell_measurement_theta_max 29.55
_cell_measurement_theta_min 2.26
_cell_volume 1669.5(6)
_computing_cell_refinement 'STOE X-AREA'
_computing_data_collection 'STOE X-AREA'
_computing_data_reduction 'STOE X-RED'
_computing_molecular_graphics 'Bruker SHELXTL'
_computing_publication_material 'Bruker SHELXTL'
_computing_structure_refinement 'SHELXL-97 (Sheldrick, 1997)'
_computing_structure_solution 'SHELXS-97 (Sheldrick, 1990)'
_diffrn_ambient_temperature 133(2)
_diffrn_detector_area_resol_mean 6.67
_diffrn_measured_fraction_theta_full 0.971
_diffrn_measured_fraction_theta_max 0.972
_diffrn_measurement_device_type 'STOE IPDS 2T'
_diffrn_measurement_method 'rotation method'
_diffrn_radiation_monochromator graphite
_diffrn_radiation_source 'fine-focus sealed tube'
_diffrn_radiation_type MoK\a
_diffrn_radiation_wavelength 0.71073
_diffrn_reflns_av_R_equivalents 0.0859
_diffrn_reflns_av_sigmaI/netI 0.0629
_diffrn_reflns_limit_h_max 18
_diffrn_reflns_limit_h_min -18
_diffrn_reflns_limit_k_max 9
_diffrn_reflns_limit_k_min -10
_diffrn_reflns_limit_l_max 15
_diffrn_reflns_limit_l_min -20
_diffrn_reflns_number 9177
_diffrn_reflns_theta_full 28.00
_diffrn_reflns_theta_max 28.28
_diffrn_reflns_theta_min 2.26
_exptl_absorpt_coefficient_mu 0.363
_exptl_absorpt_correction_type none
_exptl_crystal_colour green
_exptl_crystal_density_diffrn 1.175
_exptl_crystal_density_method 'not measured'
_exptl_crystal_description prism
_exptl_crystal_F_000 620
_exptl_crystal_size_max 0.40
_exptl_crystal_size_mid 0.27
_exptl_crystal_size_min 0.20
_refine_diff_density_max 0.486
_refine_diff_density_min -0.324
_refine_diff_density_rms 0.071
_refine_ls_extinction_method none
_refine_ls_goodness_of_fit_ref 1.104
_refine_ls_hydrogen_treatment 'methyls rigid and other riding'
_refine_ls_matrix_type full
_refine_ls_number_parameters 203
_refine_ls_number_reflns 4036
_refine_ls_number_restraints 0
_refine_ls_restrained_S_all 1.104
_refine_ls_R_factor_all 0.0820
_refine_ls_R_factor_gt 0.0621
_refine_ls_shift/su_max 0.000
_refine_ls_shift/su_mean 0.000
_refine_ls_structure_factor_coef Fsqd
_refine_ls_weighting_details 'calc w=1/[\s^2^(Fo^2^)+(0.0505P)^2^+1.6868P] where P=(Fo^2^+2Fc^2^)/3'
_refine_ls_weighting_scheme calc
_refine_ls_wR_factor_gt 0.1280
_refine_ls_wR_factor_ref 0.1360
_reflns_number_gt 3353
_reflns_number_total 4036
_reflns_threshold_expression >2sigma(I)
_cod_data_source_file ja108051u_si_005.cif
_cod_data_source_block ip109
_cod_original_cell_volume 1669.4(6)
_cod_original_sg_symbol_H-M 'P 2/n'
_cod_database_code 4103467

loop_
_symmetry_equiv_pos_as_xyz
'x, y, z'
'x+1/2, -y, z+1/2'
'-x, -y, -z'
'-x-1/2, y, -z-1/2'

loop_
_atom_site_label
_atom_site_type_symbol
_atom_site_fract_x
_atom_site_fract_y
_atom_site_fract_z
_atom_site_U_iso_or_equiv
_atom_site_adp_type
_atom_site_occupancy
_atom_site_symmetry_multiplicity
_atom_site_calc_flag
_atom_site_refinement_flags
Cr Cr 0.2500 0.07885(6) 0.2500 0.01489(14) Uani 1 2 d S
N1 N 0.20922(14) 0.0376(2) 0.37141(13) 0.0167(4) Uani 1 1 d .
N2 N 0.11457(15) 0.1515(2) 0.46986(14) 0.0202(4) Uani 1 1 d .
H02 H 0.062(2) 0.208(4) 0.466(2) 0.021(7) Uiso 1 1 d .
C1 C 0.07007(16) 0.2134(3) 0.31225(15) 0.0170(4) Uani 1 1 d .
C2 C 0.10335(17) 0.1880(3) 0.21510(16) 0.0180(4) Uani 1 1 d .
C3 C 0.13820(16) 0.1274(3) 0.39006(15) 0.0163(4) Uani 1 1 d .
C4 C 0.25927(17) -0.0946(3) 0.43262(15) 0.0187(4) Uani 1 1 d .
H4 H 0.2958 -0.0457 0.4908 0.022 Uiso 1 1 calc R
C5 C 0.18131(19) -0.2166(3) 0.44965(18) 0.0251(5) Uani 1 1 d .
H5A H 0.1306 -0.1582 0.4734 0.038 Uiso 1 1 calc R
H5B H 0.2138 -0.2990 0.4933 0.038 Uiso 1 1 calc R
H5C H 0.1496 -0.2709 0.3932 0.038 Uiso 1 1 calc R
C6 C 0.33279(19) -0.1824(3) 0.38774(17) 0.0235(5) Uani 1 1 d .
H6A H 0.2965 -0.2328 0.3316 0.035 Uiso 1 1 calc R
H6B H 0.3680 -0.2676 0.4280 0.035 Uiso 1 1 calc R
H6C H 0.3812 -0.1032 0.3747 0.035 Uiso 1 1 calc R
C7 C 0.18233(18) 0.1482(3) 0.55938(16) 0.0212(5) Uani 1 1 d .
H7 H 0.2051 0.0329 0.5742 0.025 Uiso 1 1 calc R
C8 C 0.2729(2) 0.2571(4) 0.5628(2) 0.0338(6) Uani 1 1 d .
H8A H 0.3053 0.2262 0.5143 0.051 Uiso 1 1 calc R
H8B H 0.3201 0.2432 0.6208 0.051 Uiso 1 1 calc R
H8C H 0.2516 0.3720 0.5554 0.051 Uiso 1 1 calc R
C9 C 0.1218(2) 0.2057(3) 0.62569(18) 0.0298(6) Uani 1 1 d .
H9A H 0.1021 0.3203 0.6133 0.045 Uiso 1 1 calc R
H9B H 0.1625 0.1963 0.6870 0.045 Uiso 1 1 calc R
H9C H 0.0620 0.1373 0.6195 0.045 Uiso 1 1 calc R
B3 B 0.00081(19) 0.0858(3) 0.23399(18) 0.0204(5) Uani 1 1 d .
H3 H -0.0021 -0.0509 0.2403 0.025 Uiso 1 1 calc R
B4 B -0.05680(19) 0.2205(3) 0.30033(19) 0.0208(5) Uani 1 1 d .
H4A H -0.0981 0.1723 0.3502 0.025 Uiso 1 1 calc R
B5 B 0.01701(19) 0.4008(3) 0.32166(18) 0.0197(5) Uani 1 1 d .
H5 H 0.0239 0.4712 0.3857 0.024 Uiso 1 1 calc R
B6 B 0.11989(19) 0.3776(3) 0.26933(19) 0.0193(5) Uani 1 1 d .
H6 H 0.1950 0.4320 0.2988 0.023 Uiso 1 1 calc R
B7 B -0.0021(2) 0.1843(3) 0.13091(18) 0.0218(5) Uani 1 1 d .
H7A H -0.0085 0.1126 0.0674 0.026 Uiso 1 1 calc R
B8 B -0.1053(2) 0.2056(3) 0.1829(2) 0.0238(5) Uani 1 1 d .
H8 H -0.1798 0.1483 0.1543 0.029 Uiso 1 1 calc R
B9 B -0.0941(2) 0.4011(3) 0.2371(2) 0.0224(5) Uani 1 1 d .
H9 H -0.1614 0.4732 0.2440 0.027 Uiso 1 1 calc R
B10 B 0.0161(2) 0.4992(3) 0.21855(19) 0.0220(5) Uani 1 1 d .
H10 H 0.0219 0.6357 0.2134 0.026 Uiso 1 1 calc R
B11 B 0.0720(2) 0.3624(3) 0.15251(19) 0.0211(5) Uani 1 1 d .
H11 H 0.1151 0.4084 0.1036 0.025 Uiso 1 1 calc R
B12 B -0.0604(2) 0.3786(3) 0.1318(2) 0.0247(5) Uani 1 1 d .
H12 H -0.1055 0.4362 0.0691 0.030 Uiso 1 1 calc R

loop_
_atom_site_aniso_label
_atom_site_aniso_U_11
_atom_site_aniso_U_22
_atom_site_aniso_U_33
_atom_site_aniso_U_23
_atom_site_aniso_U_13
_atom_site_aniso_U_12
Cr 0.0172(2) 0.0141(2) 0.0147(2) 0.000 0.00633(18) 0.000
N1 0.0216(9) 0.0141(8) 0.0153(9) 0.0011(7) 0.0062(7) 0.0003(7)
N2 0.0246(10) 0.0210(9) 0.0170(10) -0.0006(8) 0.0092(8) 0.0041(8)
C1 0.0203(10) 0.0150(9) 0.0166(10) 0.0002(8) 0.0062(8) 0.0010(8)
C2 0.0228(10) 0.0164(10) 0.0158(10) -0.0006(8) 0.0062(8) 0.0009(8)
C3 0.0212(10) 0.0132(9) 0.0161(10) -0.0003(8) 0.0075(8) -0.0010(7)
C4 0.0252(10) 0.0146(10) 0.0173(10) 0.0019(8) 0.0068(8) 0.0024(8)
C5 0.0308(12) 0.0172(10) 0.0290(13) 0.0028(10) 0.0101(10) -0.0019(9)
C6 0.0278(11) 0.0204(11) 0.0240(12) 0.0034(9) 0.0093(10) 0.0062(9)
C7 0.0285(11) 0.0185(10) 0.0171(11) -0.0014(9) 0.0064(9) -0.0008(9)
C8 0.0375(14) 0.0329(14) 0.0312(15) -0.0076(12) 0.0085(11) -0.0125(12)
C9 0.0404(14) 0.0320(13) 0.0192(12) -0.0035(10) 0.0114(10) 0.0056(11)
B3 0.0231(11) 0.0173(11) 0.0220(12) -0.0029(10) 0.0073(10) -0.0013(10)
B4 0.0198(11) 0.0209(12) 0.0230(13) -0.0019(10) 0.0078(10) 0.0001(9)
B5 0.0222(11) 0.0145(11) 0.0231(13) -0.0025(10) 0.0068(10) 0.0029(9)
B6 0.0222(11) 0.0149(11) 0.0221(12) 0.0002(9) 0.0076(10) 0.0006(9)
B7 0.0247(12) 0.0221(12) 0.0176(12) -0.0020(10) 0.0027(10) 0.0030(10)
B8 0.0219(12) 0.0233(12) 0.0257(14) -0.0043(11) 0.0045(10) 0.0015(10)
B9 0.0235(12) 0.0200(12) 0.0240(13) -0.0020(10) 0.0060(10) 0.0036(10)
B10 0.0254(12) 0.0177(12) 0.0240(14) 0.0011(10) 0.0077(10) 0.0028(10)
B11 0.0256(12) 0.0184(11) 0.0204(13) 0.0033(10) 0.0071(10) 0.0030(9)
B12 0.0289(13) 0.0218(12) 0.0223(13) 0.0005(10) 0.0038(10) 0.0069(10)

loop_
_atom_type_symbol
_atom_type_description
_atom_type_scat_dispersion_real
_atom_type_scat_dispersion_imag
_atom_type_scat_source
C C 0.0033 0.0016 'International Tables Vol C Tables 4.2.6.8 and 6.1.1.4'
H H 0.0000 0.0000 'International Tables Vol C Tables 4.2.6.8 and 6.1.1.4'
B B 0.0013 0.0007 'International Tables Vol C Tables 4.2.6.8 and 6.1.1.4'
N N 0.0061 0.0033 'International Tables Vol C Tables 4.2.6.8 and 6.1.1.4'
Cr Cr 0.3209 0.6236 'International Tables Vol C Tables 4.2.6.8 and 6.1.1.4'

loop_
_geom_angle_atom_site_label_1
_geom_angle_atom_site_label_2
_geom_angle_atom_site_label_3
_geom_angle
_geom_angle_site_symmetry_1
_geom_angle_site_symmetry_3
N1 Cr N1 161.45(10) 4_656 .
N1 Cr C2 82.06(8) 4_656 4_656
N1 Cr C2 105.72(8) . 4_656
N1 Cr C2 105.72(8) 4_656 .
N1 Cr C2 82.06(8) . .
C2 Cr C2 131.30(12) 4_656 .
C3 N1 C4 122.09(18) . .
C3 N1 Cr 118.09(15) . .
C4 N1 Cr 119.81(13) . .
C3 N2 C7 127.5(2) . .
C3 C1 C2 113.52(17) . .
C3 C1 B6 115.92(18) . .
C2 C1 B6 62.43(14) . .
C3 C1 B3 114.75(18) . .
C2 C1 B3 61.29(14) . .
B6 C1 B3 114.74(18) . .
C3 C1 B5 123.20(19) . .
C2 C1 B5 113.24(17) . .
B6 C1 B5 63.08(14) . .
B3 C1 B5 114.98(18) . .
C3 C1 B4 122.31(18) . .
C2 C1 B4 112.87(18) . .
B6 C1 B4 114.93(18) . .
B3 C1 B4 63.42(15) . .
B5 C1 B4 62.35(14) . .
C1 C2 B7 108.49(17) . .
C1 C2 B11 108.07(16) . .
B7 C2 B11 61.98(16) . .
C1 C2 B3 60.50(14) . .
B7 C2 B3 61.90(15) . .
B11 C2 B3 112.58(18) . .
C1 C2 B6 59.84(13) . .
B7 C2 B6 111.79(17) . .
B11 C2 B6 61.30(15) . .
B3 C2 B6 111.90(16) . .
C1 C2 Cr 105.14(14) . .
B7 C2 Cr 139.98(15) . .
B11 C2 Cr 125.67(15) . .
B3 C2 Cr 121.03(15) . .
B6 C2 Cr 103.52(14) . .
N1 C3 N2 128.8(2) . .
N1 C3 C1 116.74(19) . .
N2 C3 C1 114.38(19) . .
N1 C4 C6 108.41(18) . .
N1 C4 C5 109.64(19) . .
C6 C4 C5 109.53(19) . .
N2 C7 C8 111.2(2) . .
N2 C7 C9 106.7(2) . .
C8 C7 C9 111.3(2) . .
C1 B3 C2 58.20(13) . .
C1 B3 B7 104.29(18) . .
C2 B3 B7 58.79(15) . .
C1 B3 B8 104.20(18) . .
C2 B3 B8 106.39(19) . .
B7 B3 B8 60.48(16) . .
C1 B3 B4 58.53(14) . .
C2 B3 B4 106.42(18) . .
B7 B3 B4 107.68(19) . .
B8 B3 B4 59.40(15) . .
C1 B4 B9 104.37(17) . .
C1 B4 B8 104.21(17) . .
B9 B4 B8 60.54(16) . .
C1 B4 B5 58.82(14) . .
B9 B4 B5 59.66(15) . .
B8 B4 B5 108.13(19) . .
C1 B4 B3 58.04(14) . .
B9 B4 B3 108.03(19) . .
B8 B4 B3 59.89(15) . .
B5 B4 B3 107.65(17) . .
C1 B5 B9 104.73(18) . .
C1 B5 B10 104.28(17) . .
B9 B5 B10 60.99(16) . .
C1 B5 B4 58.83(14) . .
B9 B5 B4 60.13(15) . .
B10 B5 B4 108.89(19) . .
C1 B5 B6 58.15(13) . .
B9 B5 B6 108.29(19) . .
B10 B5 B6 59.61(15) . .
B4 B5 B6 107.93(17) . .
C1 B6 C2 57.73(13) . .
C1 B6 B11 104.19(18) . .
C2 B6 B11 58.49(14) . .
C1 B6 B10 104.78(18) . .
C2 B6 B10 106.42(19) . .
B11 B6 B10 60.96(16) . .
C1 B6 B5 58.77(14) . .
C2 B6 B5 106.02(17) . .
B11 B6 B5 108.04(19) . .
B10 B6 B5 59.64(15) . .
C2 B7 B3 59.32(14) . .
C2 B7 B11 59.18(15) . .
B3 B7 B11 108.21(19) . .
C2 B7 B12 106.61(19) . .
B3 B7 B12 108.55(19) . .
B11 B7 B12 60.42(16) . .
C2 B7 B8 106.69(19) . .
B3 B7 B8 60.33(16) . .
B11 B7 B8 108.68(19) . .
B12 B7 B8 60.28(16) . .
B4 B8 B3 60.71(16) . .
B4 B8 B7 107.69(19) . .
B3 B8 B7 59.19(15) . .
B4 B8 B9 59.71(15) . .
B3 B8 B9 108.03(19) . .
B7 B8 B9 107.48(19) . .
B4 B8 B12 107.52(19) . .
B3 B8 B12 107.13(19) . .
B7 B8 B12 59.64(15) . .
B9 B8 B12 59.85(16) . .
B5 B9 B4 60.21(15) . .
B5 B9 B12 107.63(18) . .
B4 B9 B12 107.76(18) . .
B5 B9 B8 107.94(18) . .
B4 B9 B8 59.75(15) . .
B12 B9 B8 60.11(16) . .
B5 B9 B10 59.58(15) . .
B4 B9 B10 107.83(18) . .
B12 B9 B10 60.05(16) . .
B8 B9 B10 108.12(18) . .
B6 B10 B5 60.75(15) . .
B6 B10 B12 107.38(18) . .
B5 B10 B12 107.28(19) . .
B6 B10 B11 59.44(15) . .
B5 B10 B11 107.71(18) . .
B12 B10 B11 59.66(15) . .
B6 B10 B9 107.95(18) . .
B5 B10 B9 59.43(15) . .
B12 B10 B9 59.75(16) . .
B11 B10 B9 107.35(19) . .
C2 B11 B7 58.84(15) . .
C2 B11 B6 60.21(14) . .
B7 B11 B6 108.38(18) . .
C2 B11 B12 106.18(18) . .
B7 B11 B12 60.21(15) . .
B6 B11 B12 107.89(18) . .
C2 B11 B10 106.69(18) . .
B7 B11 B10 108.36(18) . .
B6 B11 B10 59.60(15) . .
B12 B11 B10 60.13(15) . .
B7 B12 B11 59.37(15) . .
B7 B12 B9 107.98(19) . .
B11 B12 B9 108.1(2) . .
B7 B12 B8 60.08(15) . .
B11 B12 B8 107.69(19) . .
B9 B12 B8 60.04(16) . .
B7 B12 B10 107.76(19) . .
B11 B12 B10 60.21(16) . .
B9 B12 B10 60.20(15) . .
B8 B12 B10 108.2(2) . .

loop_
_geom_bond_atom_site_label_1
_geom_bond_atom_site_label_2
_geom_bond_distance
_geom_bond_site_symmetry_2
Cr N1 2.0852(19) 4_656
Cr N1 2.0852(19) .
Cr C2 2.157(2) 4_656
Cr C2 2.157(2) .
N1 C3 1.303(3) .
N1 C4 1.490(3) .
N2 C3 1.347(3) .
N2 C7 1.471(3) .
C1 C3 1.510(3) .
C1 C2 1.664(3) .
C1 B6 1.702(3) .
C1 B3 1.704(3) .
C1 B5 1.713(3) .
C1 B4 1.713(3) .
C2 B7 1.708(4) .
C2 B11 1.714(3) .
C2 B3 1.717(3) .
C2 B6 1.744(3) .
C4 C6 1.523(3) .
C4 C5 1.527(3) .
C7 C8 1.521(3) .
C7 C9 1.524(3) .
B3 B7 1.761(4) .
B3 B8 1.782(4) .
B3 B4 1.796(4) .
B4 B9 1.772(4) .
B4 B8 1.773(4) .
B4 B5 1.774(4) .
B5 B9 1.764(4) .
B5 B10 1.767(4) .
B5 B6 1.786(4) .
B6 B11 1.763(4) .
B6 B10 1.766(4) .
B7 B11 1.762(4) .
B7 B12 1.777(4) .
B7 B8 1.785(4) .
B8 B9 1.787(4) .
B8 B12 1.788(4) .
B9 B12 1.784(4) .
B9 B10 1.792(4) .
B10 B12 1.789(4) .
B10 B11 1.790(4) .
B11 B12 1.780(4) .

loop_
_geom_torsion_atom_site_label_1
_geom_torsion_atom_site_label_2
_geom_torsion_atom_site_label_3
_geom_torsion_atom_site_label_4
_geom_torsion
_geom_torsion_site_symmetry_1
N1 Cr N1 C3 -137.10(17) 4_656
C2 Cr N1 C3 110.07(18) 4_656
C2 Cr N1 C3 -20.70(17) .
N1 Cr N1 C4 41.31(15) 4_656
C2 Cr N1 C4 -71.52(17) 4_656
C2 Cr N1 C4 157.70(17) .
C3 C1 C2 B7 146.94(18) .
B6 C1 C2 B7 -104.97(19) .
B3 C1 C2 B7 40.55(17) .
B5 C1 C2 B7 -66.2(2) .
B4 C1 C2 B7 2.2(2) .
C3 C1 C2 B11 -147.38(19) .
B6 C1 C2 B11 -39.30(18) .
B3 C1 C2 B11 106.2(2) .
B5 C1 C2 B11 -0.6(2) .
B4 C1 C2 B11 67.9(2) .
C3 C1 C2 B3 106.4(2) .
B6 C1 C2 B3 -145.52(19) .
B5 C1 C2 B3 -106.8(2) .
B4 C1 C2 B3 -38.32(18) .
C3 C1 C2 B6 -108.1(2) .
B3 C1 C2 B6 145.52(19) .
B5 C1 C2 B6 38.73(18) .
B4 C1 C2 B6 107.20(19) .
C3 C1 C2 Cr -11.0(2) .
B6 C1 C2 Cr 97.06(15) .
B3 C1 C2 Cr -117.41(16) .
B5 C1 C2 Cr 135.79(15) .
B4 C1 C2 Cr -155.73(14) .
N1 Cr C2 C1 177.87(12) 4_656
N1 Cr C2 C1 15.08(13) .
C2 Cr C2 C1 -88.90(13) 4_656
N1 Cr C2 B7 31.5(3) 4_656
N1 Cr C2 B7 -131.3(2) .
C2 Cr C2 B7 124.7(2) 4_656
N1 Cr C2 B11 -56.0(2) 4_656
N1 Cr C2 B11 141.22(19) .
C2 Cr C2 B11 37.24(16) 4_656
N1 Cr C2 B3 113.50(16) 4_656
N1 Cr C2 B3 -49.29(16) .
C2 Cr C2 B3 -153.27(18) 4_656
N1 Cr C2 B6 -120.18(13) 4_656
N1 Cr C2 B6 77.03(14) .
C2 Cr C2 B6 -26.95(11) 4_656
C4 N1 C3 N2 18.6(4) .
Cr N1 C3 N2 -163.04(19) .
C4 N1 C3 C1 -159.30(19) .
Cr N1 C3 C1 19.1(3) .
C7 N2 C3 N1 29.8(4) .
C7 N2 C3 C1 -152.3(2) .
C2 C1 C3 N1 -4.1(3) .
B6 C1 C3 N1 -73.6(2) .
B3 C1 C3 N1 63.8(2) .
B5 C1 C3 N1 -147.2(2) .
B4 C1 C3 N1 136.9(2) .
C2 C1 C3 N2 177.71(18) .
B6 C1 C3 N2 108.2(2) .
B3 C1 C3 N2 -114.4(2) .
B5 C1 C3 N2 34.7(3) .
B4 C1 C3 N2 -41.3(3) .
C3 N1 C4 C6 176.1(2) .
Cr N1 C4 C6 -2.3(2) .
C3 N1 C4 C5 56.5(3) .
Cr N1 C4 C5 -121.80(17) .
C3 N2 C7 C8 50.7(3) .
C3 N2 C7 C9 172.3(2) .
C3 C1 B3 C2 -104.40(19) .
B6 C1 B3 C2 33.54(17) .
B5 C1 B3 C2 103.96(19) .
B4 C1 B3 C2 140.30(19) .
C3 C1 B3 B7 -142.48(18) .
C2 C1 B3 B7 -38.08(16) .
B6 C1 B3 B7 -4.5(2) .
B5 C1 B3 B7 65.9(2) .
B4 C1 B3 B7 102.22(19) .
C3 C1 B3 B8 154.90(18) .
C2 C1 B3 B8 -100.70(19) .
B6 C1 B3 B8 -67.2(2) .
B5 C1 B3 B8 3.3(2) .
B4 C1 B3 B8 39.60(17) .
C3 C1 B3 B4 115.3(2) .
C2 C1 B3 B4 -140.30(19) .
B6 C1 B3 B4 -106.8(2) .
B5 C1 B3 B4 -36.34(18) .
B7 C2 B3 C1 -135.66(18) .
B11 C2 B3 C1 -98.67(19) .
B6 C2 B3 C1 -31.84(17) .
Cr C2 B3 C1 90.56(17) .
C1 C2 B3 B7 135.66(18) .
B11 C2 B3 B7 36.99(18) .
B6 C2 B3 B7 103.8(2) .
Cr C2 B3 B7 -133.78(18) .
C1 C2 B3 B8 96.81(19) .
B7 C2 B3 B8 -38.85(18) .
B11 C2 B3 B8 -1.9(2) .
B6 C2 B3 B8 65.0(2) .
Cr C2 B3 B8 -172.63(15) .
C1 C2 B3 B4 34.61(17) .
B7 C2 B3 B4 -101.0(2) .
B11 C2 B3 B4 -64.1(2) .
B6 C2 B3 B4 2.8(3) .
Cr C2 B3 B4 125.17(17) .
C3 C1 B4 B9 153.7(2) .
C2 C1 B4 B9 -65.1(2) .
B6 C1 B4 B9 4.0(2) .
B3 C1 B4 B9 -102.5(2) .
B5 C1 B4 B9 40.15(17) .
C3 C1 B4 B8 -143.6(2) .
C2 C1 B4 B8 -2.4(2) .
B6 C1 B4 B8 66.6(2) .
B3 C1 B4 B8 -39.84(17) .
B5 C1 B4 B8 102.8(2) .
C3 C1 B4 B5 113.6(2) .
C2 C1 B4 B5 -105.22(19) .
B6 C1 B4 B5 -36.19(19) .
B3 C1 B4 B5 -142.67(19) .
C3 C1 B4 B3 -103.7(2) .
C2 C1 B4 B3 37.45(17) .
B6 C1 B4 B3 106.5(2) .
B5 C1 B4 B3 142.67(19) .
C2 B3 B4 C1 -34.47(16) .
B7 B3 B4 C1 -96.23(19) .
B8 B3 B4 C1 -134.12(19) .
C1 B3 B4 B9 96.00(19) .
C2 B3 B4 B9 61.5(2) .
B7 B3 B4 B9 -0.2(2) .
B8 B3 B4 B9 -38.12(18) .
C1 B3 B4 B8 134.12(19) .
C2 B3 B4 B8 99.6(2) .
B7 B3 B4 B8 37.88(18) .
C1 B3 B4 B5 32.99(17) .
C2 B3 B4 B5 -1.5(2) .
B7 B3 B4 B5 -63.2(2) .
B8 B3 B4 B5 -101.1(2) .
C3 C1 B5 B9 -152.7(2) .
C2 C1 B5 B9 64.2(2) .
B6 C1 B5 B9 102.6(2) .
B3 C1 B5 B9 -3.7(2) .
B4 C1 B5 B9 -40.45(17) .
C3 C1 B5 B10 144.1(2) .
C2 C1 B5 B10 0.9(2) .
B6 C1 B5 B10 39.41(17) .
B3 C1 B5 B10 -66.9(2) .
B4 C1 B5 B10 -103.7(2) .
C3 C1 B5 B4 -112.2(2) .
C2 C1 B5 B4 104.6(2) .
B6 C1 B5 B4 143.09(19) .
B3 C1 B5 B4 36.75(18) .
C3 C1 B5 B6 104.7(2) .
C2 C1 B5 B6 -38.46(18) .
B3 C1 B5 B6 -106.3(2) .
B4 C1 B5 B6 -143.09(19) .
B9 B4 B5 C1 -133.64(19) .
B8 B4 B5 C1 -95.95(19) .
B3 B4 B5 C1 -32.68(17) .
C1 B4 B5 B9 133.64(19) .
B8 B4 B5 B9 37.69(17) .
B3 B4 B5 B9 101.0(2) .
C1 B4 B5 B10 95.60(18) .
B9 B4 B5 B10 -38.04(17) .
B8 B4 B5 B10 -0.3(2) .
B3 B4 B5 B10 62.9(2) .
C1 B4 B5 B6 32.42(17) .
B9 B4 B5 B6 -101.2(2) .
B8 B4 B5 B6 -63.5(2) .
B3 B4 B5 B6 -0.3(3) .
C3 C1 B6 C2 104.3(2) .
B3 C1 B6 C2 -33.14(17) .
B5 C1 B6 C2 -139.85(19) .
B4 C1 B6 C2 -103.9(2) .
C3 C1 B6 B11 141.43(18) .
C2 C1 B6 B11 37.13(16) .
B3 C1 B6 B11 4.0(2) .
B5 C1 B6 B11 -102.72(19) .
B4 C1 B6 B11 -66.8(2) .
C3 C1 B6 B10 -155.39(19) .
C2 C1 B6 B10 100.3(2) .
B3 C1 B6 B10 67.2(2) .
B5 C1 B6 B10 -39.53(17) .
B4 C1 B6 B10 -3.6(2) .
C3 C1 B6 B5 -115.9(2) .
C2 C1 B6 B5 139.85(19) .
B3 C1 B6 B5 106.7(2) .
B4 C1 B6 B5 35.92(19) .
B7 C2 B6 C1 99.36(19) .
B11 C2 B6 C1 136.65(18) .
B3 C2 B6 C1 32.08(18) .
Cr C2 B6 C1 -99.84(15) .
C1 C2 B6 B11 -136.65(18) .
B7 C2 B6 B11 -37.29(18) .
B3 C2 B6 B11 -104.6(2) .
Cr C2 B6 B11 123.51(15) .
C1 C2 B6 B10 -97.38(19) .
B7 C2 B6 B10 2.0(2) .
B11 C2 B6 B10 39.27(17) .
B3 C2 B6 B10 -65.3(2) .
Cr C2 B6 B10 162.78(14) .
C1 C2 B6 B5 -35.00(17) .
B7 C2 B6 B5 64.4(2) .
B11 C2 B6 B5 101.7(2) .
B3 C2 B6 B5 -2.9(2) .
Cr C2 B6 B5 -134.84(15) .
B9 B5 B6 C1 -96.31(19) .
B10 B5 B6 C1 -134.50(19) .
B4 B5 B6 C1 -32.69(17) .
C1 B5 B6 C2 34.55(16) .
B9 B5 B6 C2 -61.8(2) .
B10 B5 B6 C2 -99.9(2) .
B4 B5 B6 C2 1.9(2) .
C1 B5 B6 B11 95.98(19) .
B9 B5 B6 B11 -0.3(2) .
B10 B5 B6 B11 -38.52(18) .
B4 B5 B6 B11 63.3(2) .
C1 B5 B6 B10 134.50(19) .
B9 B5 B6 B10 38.19(18) .
B4 B5 B6 B10 101.8(2) .
C1 C2 B7 B3 -39.90(16) .
B11 C2 B7 B3 -141.00(18) .
B6 C2 B7 B3 -104.00(19) .
Cr C2 B7 B3 105.8(2) .
C1 C2 B7 B11 101.10(18) .
B3 C2 B7 B11 141.00(18) .
B6 C2 B7 B11 37.01(17) .
Cr C2 B7 B11 -113.2(2) .
C1 C2 B7 B12 62.2(2) .
B11 C2 B7 B12 -38.94(17) .
B3 C2 B7 B12 102.1(2) .
B6 C2 B7 B12 -1.9(2) .
Cr C2 B7 B12 -152.1(2) .
C1 C2 B7 B8 -1.0(2) .
B11 C2 B7 B8 -102.2(2) .
B3 C2 B7 B8 38.85(17) .
B6 C2 B7 B8 -65.1(2) .
Cr C2 B7 B8 144.7(2) .
C1 B3 B7 C2 37.81(15) .
B8 B3 B7 C2 136.24(19) .
B4 B3 B7 C2 98.85(19) .
C1 B3 B7 B11 3.1(2) .
C2 B3 B7 B11 -34.67(16) .
B8 B3 B7 B11 101.6(2) .
B4 B3 B7 B11 64.2(2) .
C1 B3 B7 B12 -60.9(2) .
C2 B3 B7 B12 -98.7(2) .
B8 B3 B7 B12 37.53(18) .
B4 B3 B7 B12 0.1(2) .
C1 B3 B7 B8 -98.44(19) .
C2 B3 B7 B8 -136.24(19) .
B4 B3 B7 B8 -37.40(18) .
C1 B4 B8 B3 38.93(16) .
B9 B4 B8 B3 137.61(19) .
B5 B4 B8 B3 100.31(19) .
C1 B4 B8 B7 1.6(2) .
B9 B4 B8 B7 100.3(2) .
B5 B4 B8 B7 63.0(2) .
B3 B4 B8 B7 -37.31(17) .
C1 B4 B8 B9 -98.68(18) .
B5 B4 B8 B9 -37.31(17) .
B3 B4 B8 B9 -137.61(19) .
C1 B4 B8 B12 -61.3(2) .
B9 B4 B8 B12 37.41(17) .
B5 B4 B8 B12 0.1(2) .
B3 B4 B8 B12 -100.2(2) .
C1 B3 B8 B4 -39.17(16) .
C2 B3 B8 B4 -99.69(19) .
B7 B3 B8 B4 -137.76(19) .
C1 B3 B8 B7 98.59(19) .
C2 B3 B8 B7 38.06(17) .
B4 B3 B8 B7 137.76(19) .
C1 B3 B8 B9 -1.4(2) .
C2 B3 B8 B9 -61.9(2) .
B7 B3 B8 B9 -100.0(2) .
B4 B3 B8 B9 37.75(18) .
C1 B3 B8 B12 61.7(2) .
C2 B3 B8 B12 1.2(2) .
B7 B3 B8 B12 -36.91(18) .
B4 B3 B8 B12 100.9(2) .
C2 B7 B8 B4 -0.4(2) .
B3 B7 B8 B4 37.98(18) .
B11 B7 B8 B4 -62.8(2) .
B12 B7 B8 B4 -100.3(2) .
C2 B7 B8 B3 -38.38(17) .
B11 B7 B8 B3 -100.8(2) .
B12 B7 B8 B3 -138.3(2) .
C2 B7 B8 B9 62.6(2) .
B3 B7 B8 B9 100.9(2) .
B11 B7 B8 B9 0.2(3) .
B12 B7 B8 B9 -37.37(19) .
C2 B7 B8 B12 99.9(2) .
B3 B7 B8 B12 138.3(2) .
B11 B7 B8 B12 37.53(19) .
C1 B5 B9 B4 39.81(16) .
B10 B5 B9 B4 138.19(18) .
B6 B5 B9 B4 100.61(18) .
C1 B5 B9 B12 -61.0(2) .
B10 B5 B9 B12 37.42(18) .
B4 B5 B9 B12 -100.76(19) .
B6 B5 B9 B12 -0.2(2) .
C1 B5 B9 B8 2.5(2) .
B10 B5 B9 B8 100.9(2) .
B4 B5 B9 B8 -37.30(17) .
B6 B5 B9 B8 63.3(2) .
C1 B5 B9 B10 -98.38(18) .
B4 B5 B9 B10 -138.19(18) .
B6 B5 B9 B10 -37.58(17) .
C1 B4 B9 B5 -39.73(16) .
B8 B4 B9 B5 -138.14(19) .
B3 B4 B9 B5 -100.31(19) .
C1 B4 B9 B12 60.8(2) .
B8 B4 B9 B12 -37.58(18) .
B5 B4 B9 B12 100.6(2) .
B3 B4 B9 B12 0.2(2) .
C1 B4 B9 B8 98.41(19) .
B5 B4 B9 B8 138.14(19) .
B3 B4 B9 B8 37.83(18) .
C1 B4 B9 B10 -2.6(2) .
B8 B4 B9 B10 -101.0(2) .
B5 B4 B9 B10 37.15(17) .
B3 B4 B9 B10 -63.2(2) .
B4 B8 B9 B5 37.50(18) .
B3 B8 B9 B5 -0.7(3) .
B7 B8 B9 B5 -63.2(2) .
B12 B8 B9 B5 -100.4(2) .
B3 B8 B9 B4 -38.19(18) .
B7 B8 B9 B4 -100.7(2) .
B12 B8 B9 B4 -137.94(19) .
B4 B8 B9 B12 137.94(19) .
B3 B8 B9 B12 99.7(2) .
B7 B8 B9 B12 37.27(18) .
B4 B8 B9 B10 100.5(2) .
B3 B8 B9 B10 62.3(2) .
B7 B8 B9 B10 -0.2(3) .
B12 B8 B9 B10 -37.44(19) .
C1 B6 B10 B5 39.11(17) .
C2 B6 B10 B5 99.25(18) .
B11 B6 B10 B5 137.36(19) .
C1 B6 B10 B12 -61.3(2) .
C2 B6 B10 B12 -1.2(2) .
B11 B6 B10 B12 36.92(18) .
B5 B6 B10 B12 -100.4(2) .
C1 B6 B10 B11 -98.25(19) .
C2 B6 B10 B11 -38.11(16) .
B5 B6 B10 B11 -137.36(19) .
C1 B6 B10 B9 1.7(2) .
C2 B6 B10 B9 61.8(2) .
B11 B6 B10 B9 100.0(2) .
B5 B6 B10 B9 -37.41(18) .
C1 B5 B10 B6 -38.69(16) .
B9 B5 B10 B6 -137.83(19) .
B4 B5 B10 B6 -100.17(19) .
C1 B5 B10 B12 61.9(2) .
B9 B5 B10 B12 -37.21(17) .
B4 B5 B10 B12 0.5(2) .
B6 B5 B10 B12 100.63(19) .
C1 B5 B10 B11 -0.9(2) .
B9 B5 B10 B11 -100.1(2) .
B4 B5 B10 B11 -62.4(2) .
B6 B5 B10 B11 37.75(17) .
C1 B5 B10 B9 99.14(19) .
B4 B5 B10 B9 37.66(17) .
B6 B5 B10 B9 137.83(19) .
B5 B9 B10 B6 38.00(18) .
B4 B9 B10 B6 0.6(3) .
B12 B9 B10 B6 -100.1(2) .
B8 B9 B10 B6 -62.6(2) .
B4 B9 B10 B5 -37.43(17) .
B12 B9 B10 B5 -138.05(19) .
B8 B9 B10 B5 -100.6(2) .
B5 B9 B10 B12 138.05(19) .
B4 B9 B10 B12 100.6(2) .
B8 B9 B10 B12 37.47(18) .
B5 B9 B10 B11 100.7(2) .
B4 B9 B10 B11 63.3(2) .
B12 B9 B10 B11 -37.36(18) .
B8 B9 B10 B11 0.1(3) .
C1 C2 B11 B7 -101.79(19) .
B3 C2 B11 B7 -36.95(18) .
B6 C2 B11 B7 -140.42(18) .
Cr C2 B11 B7 133.3(2) .
C1 C2 B11 B6 38.63(17) .
B7 C2 B11 B6 140.42(18) .
B3 C2 B11 B6 103.46(19) .
Cr C2 B11 B6 -86.28(19) .
C1 C2 B11 B12 -63.0(2) .
B7 C2 B11 B12 38.74(17) .
B3 C2 B11 B12 1.8(2) .
B6 C2 B11 B12 -101.7(2) .
Cr C2 B11 B12 172.04(15) .
C1 C2 B11 B10 -0.1(2) .
B7 C2 B11 B10 101.7(2) .
B3 C2 B11 B10 64.8(2) .
B6 C2 B11 B10 -38.70(17) .
Cr C2 B11 B10 -124.99(18) .
B3 B7 B11 C2 34.73(16) .
B12 B7 B11 C2 136.17(19) .
B8 B7 B11 C2 98.7(2) .
C2 B7 B11 B6 -35.64(16) .
B3 B7 B11 B6 -0.9(2) .
B12 B7 B11 B6 100.5(2) .
B8 B7 B11 B6 63.1(2) .
C2 B7 B11 B12 -136.17(19) .
B3 B7 B11 B12 -101.4(2) .
B8 B7 B11 B12 -37.47(19) .
C2 B7 B11 B10 -98.8(2) .
B3 B7 B11 B10 -64.1(2) .
B12 B7 B11 B10 37.37(18) .
B8 B7 B11 B10 -0.1(3) .
C1 B6 B11 C2 -36.78(15) .
B10 B6 B11 C2 -136.02(18) .
B5 B6 B11 C2 -98.09(18) .
C1 B6 B11 B7 -1.7(2) .
C2 B6 B11 B7 35.07(16) .
B10 B6 B11 B7 -101.0(2) .
B5 B6 B11 B7 -63.0(2) .
C1 B6 B11 B12 62.0(2) .
C2 B6 B11 B12 98.78(19) .
B10 B6 B11 B12 -37.24(17) .
B5 B6 B11 B12 0.7(2) .
C1 B6 B11 B10 99.24(18) .
C2 B6 B11 B10 136.02(18) .
B5 B6 B11 B10 37.93(17) .
B6 B10 B11 C2 38.99(17) .
B5 B10 B11 C2 0.6(2) .
B12 B10 B11 C2 -99.4(2) .
B9 B10 B11 C2 -62.0(2) .
B6 B10 B11 B7 101.0(2) .
B5 B10 B11 B7 62.6(2) .
B12 B10 B11 B7 -37.40(18) .
B9 B10 B11 B7 0.0(3) .
B5 B10 B11 B6 -38.34(18) .
B12 B10 B11 B6 -138.38(19) .
B9 B10 B11 B6 -101.0(2) .
B6 B10 B11 B12 138.38(19) .
B5 B10 B11 B12 100.0(2) .
B9 B10 B11 B12 37.40(18) .
C2 B7 B12 B11 38.36(17) .
B3 B7 B12 B11 100.9(2) .
B8 B7 B12 B11 138.4(2) .
C2 B7 B12 B9 -62.5(2) .
B3 B7 B12 B9 0.0(3) .
B11 B7 B12 B9 -100.9(2) .
B8 B7 B12 B9 37.57(19) .
C2 B7 B12 B8 -100.1(2) .
B3 B7 B12 B8 -37.55(19) .
B11 B7 B12 B8 -138.4(2) .
C2 B7 B12 B10 1.1(2) .
B3 B7 B12 B10 63.6(2) .
B11 B7 B12 B10 -37.25(18) .
B8 B7 B12 B10 101.2(2) .
C2 B11 B12 B7 -38.10(17) .
B6 B11 B12 B7 -101.4(2) .
B10 B11 B12 B7 -138.4(2) .
C2 B11 B12 B9 62.5(2) .
B7 B11 B12 B9 100.6(2) .
B6 B11 B12 B9 -0.8(2) .
B10 B11 B12 B9 -37.80(18) .
C2 B11 B12 B8 -1.0(2) .
B7 B11 B12 B8 37.14(18) .
B6 B11 B12 B8 -64.2(2) .
B10 B11 B12 B8 -101.2(2) .
C2 B11 B12 B10 100.3(2) .
B7 B11 B12 B10 138.4(2) .
B6 B11 B12 B10 37.01(17) .
B5 B9 B12 B7 63.4(2) .
B4 B9 B12 B7 -0.2(3) .
B8 B9 B12 B7 -37.59(18) .
B10 B9 B12 B7 100.6(2) .
B5 B9 B12 B11 0.6(2) .
B4 B9 B12 B11 -63.0(2) .
B8 B9 B12 B11 -100.4(2) .
B10 B9 B12 B11 37.80(18) .
B5 B9 B12 B8 101.0(2) .
B4 B9 B12 B8 37.42(18) .
B10 B9 B12 B8 138.2(2) .
B5 B9 B12 B10 -37.22(17) .
B4 B9 B12 B10 -100.8(2) .
B8 B9 B12 B10 -138.2(2) .
B4 B8 B12 B7 100.6(2) .
B3 B8 B12 B7 36.71(18) .
B9 B8 B12 B7 138.0(2) .
B4 B8 B12 B11 63.8(2) .
B3 B8 B12 B11 -0.1(3) .
B7 B8 B12 B11 -36.83(18) .
B9 B8 B12 B11 101.2(2) .
B4 B8 B12 B9 -37.35(18) .
B3 B8 B12 B9 -101.3(2) .
B7 B8 B12 B9 -138.0(2) .
B4 B8 B12 B10 0.2(2) .
B3 B8 B12 B10 -63.7(2) .
B7 B8 B12 B10 -100.5(2) .
B9 B8 B12 B10 37.52(18) .
B6 B10 B12 B7 0.1(2) .
B5 B10 B12 B7 -63.9(2) .
B11 B10 B12 B7 36.89(18) .
B9 B10 B12 B7 -101.0(2) .
B6 B10 B12 B11 -36.82(17) .
B5 B10 B12 B11 -100.78(19) .
B9 B10 B12 B11 -137.85(19) .
B6 B10 B12 B9 101.0(2) .
B5 B10 B12 B9 37.06(17) .
B11 B10 B12 B9 137.85(19) .
B6 B10 B12 B8 63.6(2) .
B5 B10 B12 B8 -0.4(2) .
B11 B10 B12 B8 100.4(2) .
B9 B10 B12 B8 -37.45(18) .
